data_7013102
loop_
_publ_author_name
'Lionel Salmon'
'Pierre Thu\'ery'
'Eric Rivi\`ere'
'Jean-Jacques Girerd'
'Michel Ephritikhine'

_publ_section_title
;
 Versatility of the nature of the magnetic Cu(II)--U(IV) interaction.
 Syntheses, crystal structures and magnetic properties of Cu2U and CuU
 compounds
;
_journal_issue 14
_journal_name_full 'Dalton Trans.'
_journal_page_first 2872
_journal_page_last 2880
_journal_paper_doi 10.1039/b304414a
_journal_year 2003
_chemical_formula_sum 'C44 H38 Cu2 N6 O8 U'
_chemical_formula_weight 1143.91
_space_group_IT_number 14
_symmetry_cell_setting monoclinic
_symmetry_space_group_name_Hall '-P 2ybc'
_symmetry_space_group_name_H-M 'P 1 21/c 1'
_atom_sites_solution_hydrogens geom
_atom_sites_solution_primary patter
_atom_sites_solution_secondary difmap
_audit_creation_method SHELXL-97
_cell_angle_alpha 90.00
_cell_angle_beta 91.654(3)
_cell_angle_gamma 90.00
_cell_formula_units_Z 8
_cell_length_a 17.4972(12)
_cell_length_b 26.2608(11)
_cell_length_c 17.3250(13)
_cell_measurement_reflns_used 53131
_cell_measurement_temperature 110(2)
_cell_measurement_theta_max 25.68
_cell_measurement_theta_min 2.69
_cell_volume 7957.4(9)
_computing_cell_refinement 'DENZO-SMN (Otwinowski & Minor, 1997)'
_computing_data_collection 'Kappa-CCD software (Nonius B.V., 1998)'
_computing_data_reduction 'DENZO-SMN (Otwinowski & Minor, 1997)'
_computing_molecular_graphics 'SHELXTL (Sheldrick, 1999)'
_computing_publication_material 'SHELXTL (Sheldrick, 1999)'
_computing_structure_refinement 'SHELXL-97 (Sheldrick, 1997)'
_computing_structure_solution 'SHELXS-97 (Sheldrick, 1997)'
_diffrn_ambient_temperature 110(2)
_diffrn_measured_fraction_theta_full 0.983
_diffrn_measured_fraction_theta_max 0.983
_diffrn_measurement_device_type 'Nonius Kappa-CCD'
_diffrn_measurement_method '\f scans'
_diffrn_radiation_monochromator graphite
_diffrn_radiation_source 'fine-focus sealed tube'
_diffrn_radiation_type MoK\a
_diffrn_radiation_wavelength 0.71073
_diffrn_reflns_av_R_equivalents 0.0904
_diffrn_reflns_av_sigmaI/netI 0.0797
_diffrn_reflns_limit_h_max 21
_diffrn_reflns_limit_h_min -21
_diffrn_reflns_limit_k_max 32
_diffrn_reflns_limit_k_min -32
_diffrn_reflns_limit_l_max 21
_diffrn_reflns_limit_l_min -21
_diffrn_reflns_number 53131
_diffrn_reflns_theta_full 25.68
_diffrn_reflns_theta_max 25.68
_diffrn_reflns_theta_min 2.69
_diffrn_standards_decay_% 0
_diffrn_standards_interval_time 0
_exptl_absorpt_coefficient_mu 5.184
_exptl_absorpt_correction_T_max 0.537
_exptl_absorpt_correction_T_min 0.345
_exptl_absorpt_correction_type refdelf
_exptl_absorpt_process_details 'program DELABS from PLATON (Spek, 2000)'
_exptl_crystal_colour 'translucent dark red'
_exptl_crystal_density_diffrn 1.910
_exptl_crystal_density_meas ?
_exptl_crystal_description irregular
_exptl_crystal_F_000 4464
_exptl_crystal_size_max 0.20
_exptl_crystal_size_mid 0.15
_exptl_crystal_size_min 0.12
_refine_diff_density_max 1.371
_refine_diff_density_min -1.018
_refine_diff_density_rms 0.110
_refine_ls_extinction_method none
_refine_ls_goodness_of_fit_ref 0.989
_refine_ls_hydrogen_treatment constr
_refine_ls_matrix_type full
_refine_ls_number_parameters 1099
_refine_ls_number_reflns 14860
_refine_ls_number_restraints 42
_refine_ls_restrained_S_all 0.990
_refine_ls_R_factor_all 0.1123
_refine_ls_R_factor_gt 0.0596
_refine_ls_shift/su_max 0.001
_refine_ls_shift/su_mean 0.000
_refine_ls_structure_factor_coef Fsqd
_refine_ls_weighting_details 'calc w=1/[\s^2^(Fo^2^)+(0.0530P)^2^+23.8583P] where P=(Fo^2^+2Fc^2^)/3'
_refine_ls_weighting_scheme calc
_refine_ls_wR_factor_gt 0.1244
_refine_ls_wR_factor_ref 0.1472
_reflns_number_gt 8753
_reflns_number_total 14860
_reflns_threshold_expression >2sigma(I)
_cod_data_source_file b304414a.txt
_cod_data_source_block '[(CuL^2^(py))U(CuL^2^)].py'
_cod_original_sg_symbol_H-M 'P 21/c'
_cod_database_code 7013102

loop_
_symmetry_equiv_pos_as_xyz
'x, y, z'
'-x, y+1/2, -z+1/2'
'-x, -y, -z'
'x, -y-1/2, z-1/2'

loop_
_atom_site_label
_atom_site_type_symbol
_atom_site_fract_x
_atom_site_fract_y
_atom_site_fract_z
_atom_site_U_iso_or_equiv
_atom_site_adp_type
_atom_site_occupancy
_atom_site_symmetry_multiplicity
_atom_site_calc_flag
_atom_site_refinement_flags
_atom_site_disorder_assembly
_atom_site_disorder_group
U1 U 0.13375(2) 0.870573(15) 0.36005(2) 0.05739(12) Uani 1 1 d . . .
Cu1 Cu 0.31175(8) 0.80405(5) 0.40853(8) 0.0643(4) Uani 1 1 d . . .
Cu2 Cu -0.04016(7) 0.94523(5) 0.31938(8) 0.0590(3) Uani 1 1 d . . .
O1A O 0.0619(4) 0.7974(3) 0.3395(4) 0.0590(17) Uani 1 1 d . . .
O2A O 0.2075(4) 0.7918(2) 0.3699(4) 0.0629(18) Uani 1 1 d . . .
O3A O 0.2723(4) 0.8726(2) 0.3898(4) 0.0603(17) Uani 1 1 d . . .
O4A O 0.1831(4) 0.9508(3) 0.3813(4) 0.0646(19) Uani 1 1 d . . .
O5A O 0.1110(4) 0.8613(2) 0.4869(4) 0.0593(17) Uani 1 1 d . . .
O6A O 0.0209(4) 0.9173(3) 0.4023(4) 0.0611(18) Uani 1 1 d . . .
O7A O 0.0405(4) 0.9099(3) 0.2687(4) 0.0625(18) Uani 1 1 d . . .
O8A O 0.1673(4) 0.8656(3) 0.2334(4) 0.0623(18) Uani 1 1 d . . .
N1A N 0.3387(6) 0.7318(4) 0.3937(5) 0.069(3) Uani 1 1 d . . .
N2A N 0.4164(6) 0.8308(4) 0.4361(8) 0.094(4) Uani 1 1 d . . .
N3A N -0.1059(5) 0.9844(3) 0.3894(6) 0.061(2) Uani 1 1 d . . .
N4A N -0.0916(5) 0.9619(3) 0.2198(5) 0.062(2) Uani 1 1 d . . .
N5A N 0.2742(5) 0.7971(4) 0.5330(6) 0.072(3) Uani 1 1 d . . .
C1A C 0.0925(6) 0.7516(4) 0.3418(6) 0.057(3) Uani 1 1 d . . .
C2A C 0.1733(7) 0.7472(4) 0.3606(6) 0.058(3) Uani 1 1 d . . .
C3A C 0.2105(8) 0.7010(4) 0.3640(7) 0.074(3) Uani 1 1 d . . .
C4A C 0.1673(8) 0.6568(5) 0.3520(8) 0.082(4) Uani 1 1 d . . .
H4A H 0.1914 0.6252 0.3549 0.098 Uiso 1 1 calc R . .
C5A C 0.0900(9) 0.6589(4) 0.3359(7) 0.080(4) Uani 1 1 d . . .
H5A H 0.0619 0.6291 0.3297 0.096 Uiso 1 1 calc R . .
C6A C 0.0540(8) 0.7062(4) 0.3289(6) 0.073(3) Uani 1 1 d . . .
H6A H 0.0022 0.7072 0.3152 0.087 Uiso 1 1 calc R . .
C7A C 0.2919(8) 0.6954(5) 0.3780(7) 0.078(3) Uani 1 1 d . . .
H7A H 0.3120 0.6627 0.3755 0.093 Uiso 1 1 calc R . .
C8A C 0.4189(8) 0.7173(5) 0.4041(9) 0.098(5) Uani 1 1 d . . .
H8A1 H 0.4452 0.7248 0.3569 0.117 Uiso 1 1 calc R . .
H8A2 H 0.4217 0.6808 0.4124 0.117 Uiso 1 1 calc R . .
C9A C 0.4603(8) 0.7435(6) 0.4700(8) 0.097(5) Uani 1 1 d . . .
H9A1 H 0.4279 0.7441 0.5145 0.117 Uiso 1 1 calc R . .
H9A2 H 0.5062 0.7245 0.4839 0.117 Uiso 1 1 calc R . .
C10A C 0.4813(8) 0.7963(7) 0.4493(12) 0.130(7) Uani 1 1 d . . .
H10A H 0.5139 0.8101 0.4904 0.157 Uiso 1 1 calc R . .
H10B H 0.5110 0.7953 0.4028 0.157 Uiso 1 1 calc R . .
C11A C 0.4283(8) 0.8768(6) 0.4495(11) 0.109(5) Uani 1 1 d . . .
H11A H 0.4781 0.8848 0.4654 0.130 Uiso 1 1 calc R . .
C12A C 0.3756(6) 0.9199(4) 0.4440(8) 0.073(3) Uani 1 1 d . . .
C13A C 0.3024(6) 0.9171(4) 0.4142(6) 0.061(3) Uani 1 1 d . . .
C14A C 0.2540(6) 0.9589(4) 0.4103(6) 0.060(3) Uani 1 1 d . . .
C15A C 0.2815(7) 1.0062(4) 0.4373(8) 0.077(3) Uani 1 1 d . . .
H15A H 0.2503 1.0348 0.4354 0.093 Uiso 1 1 calc R . .
C16A C 0.3554(8) 1.0095(5) 0.4667(8) 0.081(4) Uani 1 1 d . . .
H16A H 0.3736 1.0406 0.4852 0.097 Uiso 1 1 calc R . .
C17A C 0.4023(8) 0.9679(5) 0.4690(9) 0.093(4) Uani 1 1 d . . .
H17A H 0.4525 0.9714 0.4872 0.111 Uiso 1 1 calc R . .
C18A C 0.0555(6) 0.8848(4) 0.5230(6) 0.055(2) Uani 1 1 d . . .
C19A C 0.0062(6) 0.9173(4) 0.4773(6) 0.056(2) Uani 1 1 d . . .
C20A C -0.0510(6) 0.9469(4) 0.5089(7) 0.058(3) Uani 1 1 d . . .
C21A C -0.0623(6) 0.9429(4) 0.5898(7) 0.065(3) Uani 1 1 d . . .
H21A H -0.1000 0.9624 0.6125 0.077 Uiso 1 1 calc R . .
C22A C -0.0190(6) 0.9111(4) 0.6340(7) 0.064(3) Uani 1 1 d . . .
H22A H -0.0276 0.9085 0.6866 0.077 Uiso 1 1 calc R . .
C23A C 0.0401(6) 0.8813(4) 0.6005(7) 0.064(3) Uani 1 1 d . . .
H23A H 0.0688 0.8592 0.6316 0.077 Uiso 1 1 calc R . .
C24A C -0.0995(6) 0.9802(4) 0.4643(7) 0.062(3) Uani 1 1 d . . .
H24A H -0.1306 1.0016 0.4924 0.074 Uiso 1 1 calc R . .
C25A C -0.1653(6) 1.0199(4) 0.3621(7) 0.067(3) Uani 1 1 d . . .
H25A H -0.1625 1.0505 0.3933 0.081 Uiso 1 1 calc R . .
H25B H -0.2150 1.0045 0.3693 0.081 Uiso 1 1 calc R . .
C26A C -0.1584(6) 1.0343(4) 0.2780(6) 0.066(3) Uani 1 1 d . . .
H26A H -0.1097 1.0512 0.2715 0.079 Uiso 1 1 calc R . .
H26B H -0.1984 1.0586 0.2644 0.079 Uiso 1 1 calc R . .
C27A C -0.1642(6) 0.9891(4) 0.2219(7) 0.064(3) Uani 1 1 d . . .
H27A H -0.2040 0.9661 0.2381 0.076 Uiso 1 1 calc R . .
H27B H -0.1780 1.0014 0.1706 0.076 Uiso 1 1 calc R . .
C28A C -0.0658(7) 0.9513(4) 0.1531(7) 0.072(3) Uani 1 1 d . . .
H28A H -0.0958 0.9618 0.1108 0.086 Uiso 1 1 calc R . .
C29A C 0.0034(6) 0.9253(4) 0.1359(7) 0.068(3) Uani 1 1 d . . .
C30A C 0.0549(6) 0.9066(4) 0.1926(7) 0.062(3) Uani 1 1 d . . .
C31A C 0.1240(5) 0.8820(4) 0.1730(7) 0.056(3) Uani 1 1 d . . .
C32A C 0.1424(7) 0.8794(4) 0.0960(7) 0.072(3) Uani 1 1 d . . .
H32A H 0.1886 0.8649 0.0824 0.087 Uiso 1 1 calc R . .
C33A C 0.0927(7) 0.8981(5) 0.0383(8) 0.078(3) Uani 1 1 d . . .
H33A H 0.1060 0.8954 -0.0131 0.094 Uiso 1 1 calc R . .
C34A C 0.0252(8) 0.9204(5) 0.0558(7) 0.085(4) Uani 1 1 d . . .
H34A H -0.0072 0.9325 0.0164 0.101 Uiso 1 1 calc R . .
C35A C 0.2325(7) 0.7575(4) 0.5537(8) 0.075(3) Uani 1 1 d . . .
H35A H 0.2308 0.7293 0.5211 0.089 Uiso 1 1 calc R . .
C36A C 0.1917(7) 0.7552(5) 0.6199(7) 0.074(3) Uani 1 1 d . . .
H36A H 0.1621 0.7269 0.6310 0.089 Uiso 1 1 calc R . .
C37A C 0.1958(7) 0.7956(5) 0.6688(7) 0.070(3) Uani 1 1 d . . .
H37A H 0.1693 0.7953 0.7145 0.084 Uiso 1 1 calc R . .
C38A C 0.2398(7) 0.8369(4) 0.6496(7) 0.075(3) Uani 1 1 d . . .
H38A H 0.2431 0.8650 0.6821 0.090 Uiso 1 1 calc R . .
C39A C 0.2784(7) 0.8361(4) 0.5828(7) 0.070(3) Uani 1 1 d . . .
H39A H 0.3091 0.8638 0.5710 0.085 Uiso 1 1 calc R . .
U2 U 0.64129(2) 0.629708(16) 0.60737(3) 0.06355(13) Uani 1 1 d . . .
Cu3 Cu 0.81674(8) 0.70459(5) 0.58955(9) 0.0699(4) Uani 1 1 d . . .
Cu4 Cu 0.46367(8) 0.56063(5) 0.64129(8) 0.0626(3) Uani 1 1 d . . .
O1B O 0.5965(4) 0.6430(3) 0.4832(4) 0.0636(19) Uani 1 1 d . . .
O2B O 0.7278(4) 0.6799(3) 0.5297(4) 0.0647(19) Uani 1 1 d . . .
O3B O 0.7645(4) 0.6589(3) 0.6600(5) 0.070(2) Uani 1 1 d . . .
O4B O 0.6609(5) 0.6121(3) 0.7368(4) 0.071(2) Uani 1 1 d . . .
O5B O 0.5927(4) 0.7075(3) 0.6356(5) 0.069(2) Uani 1 1 d . . .
O6B O 0.5072(4) 0.6274(3) 0.6467(4) 0.0682(19) Uani 1 1 d . . .
O7B O 0.5646(4) 0.5514(3) 0.6017(4) 0.0626(18) Uani 1 1 d . . .
O8B O 0.7077(4) 0.5580(3) 0.5704(4) 0.069(2) Uani 1 1 d . . .
N1B N 0.8606(5) 0.7354(3) 0.4950(6) 0.064(2) Uani 1 1 d . . .
N2B N 0.9100(6) 0.7071(4) 0.6591(6) 0.080(3) Uani 1 1 d . . .
N3B N 0.3685(5) 0.5844(4) 0.6865(5) 0.066(2) Uani 1 1 d . . .
N4B N 0.4390(5) 0.4881(3) 0.6290(5) 0.064(2) Uani 1 1 d . . .
N5B N 0.7664(7) 0.7838(4) 0.6251(7) 0.084(3) Uani 1 1 d . . .
C1B C 0.6342(6) 0.6720(4) 0.4330(7) 0.064(3) Uani 1 1 d . . .
C2B C 0.7053(6) 0.6918(4) 0.4582(7) 0.063(3) Uani 1 1 d . . .
C3B C 0.7490(6) 0.7220(4) 0.4096(7) 0.063(3) Uani 1 1 d . . .
C4B C 0.7183(6) 0.7343(4) 0.3352(8) 0.069(3) Uani 1 1 d . . .
H4B H 0.7458 0.7552 0.3028 0.083 Uiso 1 1 calc R . .
C5B C 0.6486(7) 0.7156(4) 0.3104(7) 0.072(3) Uani 1 1 d . . .
H5B H 0.6289 0.7241 0.2617 0.086 Uiso 1 1 calc R . .
C6B C 0.6076(6) 0.6840(4) 0.3586(7) 0.067(3) Uani 1 1 d . . .
H6B H 0.5612 0.6706 0.3407 0.080 Uiso 1 1 calc R . .
C7B C 0.8249(6) 0.7410(4) 0.4308(7) 0.065(3) Uani 1 1 d . . .
H7B H 0.8500 0.7593 0.3932 0.078 Uiso 1 1 calc R . .
C8B C 0.9382(7) 0.7614(5) 0.4999(9) 0.087(4) Uani 1 1 d . . .
H8B1 H 0.9583 0.7646 0.4485 0.105 Uiso 1 1 calc R . .
H8B2 H 0.9327 0.7953 0.5210 0.105 Uiso 1 1 calc R . .
C9B C 0.9928(7) 0.7315(5) 0.5496(8) 0.085(4) Uani 1 1 d . . .
H9B1 H 1.0441 0.7436 0.5405 0.103 Uiso 1 1 calc R . .
H9B2 H 0.9904 0.6962 0.5333 0.103 Uiso 1 1 calc R . .
C10B C 0.9801(7) 0.7335(6) 0.6344(9) 0.095(4) Uani 1 1 d . . .
H10C H 1.0239 0.7183 0.6612 0.115 Uiso 1 1 calc R . .
H10D H 0.9775 0.7689 0.6501 0.115 Uiso 1 1 calc R . .
C11B C 0.9129(7) 0.6857(4) 0.7275(8) 0.074(3) Uani 1 1 d . . .
H11B H 0.9601 0.6869 0.7535 0.089 Uiso 1 1 calc R . .
C12B C 0.8523(7) 0.6606(4) 0.7677(7) 0.072(3) Uani 1 1 d . . .
C13B C 0.7830(7) 0.6484(4) 0.7325(8) 0.070(3) Uani 1 1 d . . .
C14B C 0.7250(7) 0.6242(4) 0.7764(7) 0.067(3) Uani 1 1 d . . .
C15B C 0.7404(8) 0.6138(4) 0.8536(8) 0.079(3) Uani 1 1 d . . .
H15B H 0.7030 0.5988 0.8832 0.094 Uiso 1 1 calc R . .
C16B C 0.8121(9) 0.6257(4) 0.8876(8) 0.084(4) Uani 1 1 d . . .
H16B H 0.8223 0.6175 0.9392 0.101 Uiso 1 1 calc R . .
C17B C 0.8656(8) 0.6486(4) 0.8466(7) 0.075(3) Uani 1 1 d . . .
H17B H 0.9123 0.6567 0.8702 0.090 Uiso 1 1 calc R . .
C18B C 0.5230(7) 0.7154(4) 0.6600(7) 0.067(3) Uani 1 1 d . . .
C19B C 0.4744(6) 0.6716(4) 0.6675(6) 0.062(3) Uani 1 1 d . . .
C20B C 0.4015(7) 0.6751(4) 0.6923(6) 0.064(3) Uani 1 1 d . . .
C21B C 0.3719(7) 0.7243(5) 0.7104(7) 0.069(3) Uani 1 1 d . . .
H21B H 0.3225 0.7277 0.7280 0.083 Uiso 1 1 calc R . .
C22B C 0.4173(8) 0.7668(5) 0.7014(7) 0.077(3) Uani 1 1 d . . .
H22B H 0.3978 0.7989 0.7119 0.093 Uiso 1 1 calc R . .
C23B C 0.4906(7) 0.7621(5) 0.6773(7) 0.073(3) Uani 1 1 d . . .
H23B H 0.5200 0.7913 0.6722 0.088 Uiso 1 1 calc R . .
C24B C 0.3533(7) 0.6317(5) 0.7019(7) 0.069(3) Uani 1 1 d . . .
H24B H 0.3053 0.6381 0.7216 0.083 Uiso 1 1 calc R . .
C25B C 0.3052(6) 0.5488(4) 0.6971(7) 0.070(3) Uani 1 1 d . . .
H25C H 0.2759 0.5457 0.6490 0.084 Uiso 1 1 calc R . .
H25D H 0.2716 0.5623 0.7357 0.084 Uiso 1 1 calc R . .
C26B C 0.3324(7) 0.4968(4) 0.7220(7) 0.074(3) Uani 1 1 d . . .
H26C H 0.2898 0.4781 0.7427 0.089 Uiso 1 1 calc R . .
H26D H 0.3709 0.5006 0.7631 0.089 Uiso 1 1 calc R . .
C27B C 0.3657(7) 0.4666(4) 0.6570(8) 0.077(3) Uani 1 1 d . . .
H27C H 0.3747 0.4319 0.6744 0.093 Uiso 1 1 calc R . .
H27D H 0.3287 0.4653 0.6142 0.093 Uiso 1 1 calc R . .
C28B C 0.4807(6) 0.4555(4) 0.5902(6) 0.060(3) Uani 1 1 d . . .
H28B H 0.4592 0.4237 0.5801 0.072 Uiso 1 1 calc R . .
C29B C 0.5543(6) 0.4641(4) 0.5627(6) 0.059(3) Uani 1 1 d . . .
C30B C 0.5956(6) 0.5092(4) 0.5733(6) 0.055(2) Uani 1 1 d . . .
C31B C 0.6737(7) 0.5135(4) 0.5556(6) 0.065(3) Uani 1 1 d . . .
C32B C 0.7097(7) 0.4694(4) 0.5266(7) 0.071(3) Uani 1 1 d . . .
H32B H 0.7619 0.4695 0.5180 0.085 Uiso 1 1 calc R . .
C33B C 0.6667(8) 0.4262(4) 0.5113(7) 0.073(3) Uani 1 1 d . . .
H33B H 0.6901 0.3986 0.4880 0.088 Uiso 1 1 calc R . .
C34B C 0.5913(7) 0.4222(4) 0.5289(7) 0.067(3) Uani 1 1 d . . .
H34B H 0.5645 0.3923 0.5186 0.081 Uiso 1 1 calc R . .
C35B C 0.7991(9) 0.8162(5) 0.6727(10) 0.104(5) Uani 1 1 d . . .
H35B H 0.8443 0.8058 0.6973 0.124 Uiso 1 1 calc R . .
C36B C 0.7739(9) 0.8635(6) 0.6899(10) 0.105(5) Uani 1 1 d . . .
H36B H 0.8018 0.8858 0.7216 0.126 Uiso 1 1 calc R . .
C37B C 0.7014(9) 0.8767(5) 0.6560(9) 0.096(4) Uani 1 1 d . . .
H37B H 0.6780 0.9072 0.6688 0.115 Uiso 1 1 calc R . .
C38B C 0.6673(9) 0.8450(6) 0.6059(9) 0.097(4) Uani 1 1 d . . .
H38B H 0.6221 0.8542 0.5801 0.116 Uiso 1 1 calc R . .
C39B C 0.7018(9) 0.7964(5) 0.5924(9) 0.093(4) Uani 1 1 d . . .
H39B H 0.6771 0.7734 0.5594 0.112 Uiso 1 1 calc R . .
N1 N 0.6169(8) 0.0117(5) 0.2635(9) 0.113(4) Uani 1 1 d U . .
C1 C 0.5546(10) 0.0059(6) 0.3135(9) 0.102(5) Uani 1 1 d . . .
H1 H 0.5424 -0.0253 0.3354 0.122 Uiso 1 1 calc R . .
C2 C 0.5117(9) 0.0510(6) 0.3281(9) 0.099(4) Uani 1 1 d . . .
H2 H 0.4700 0.0507 0.3603 0.119 Uiso 1 1 calc R . .
C3 C 0.5349(9) 0.0947(5) 0.2924(9) 0.094(4) Uani 1 1 d . . .
H3 H 0.5082 0.1244 0.3033 0.112 Uiso 1 1 calc R . .
C4 C 0.5900(8) 0.0985(5) 0.2455(8) 0.079(4) Uani 1 1 d . . .
H4 H 0.6004 0.1295 0.2221 0.095 Uiso 1 1 calc R . .
C5 C 0.6301(8) 0.0594(6) 0.2314(9) 0.097(4) Uani 1 1 d . . .
H5 H 0.6704 0.0629 0.1979 0.116 Uiso 1 1 calc R . .
N2 N 0.0706(9) 0.0918(6) 0.1800(9) 0.132(5) Uani 1 1 d U . .
C6 C 0.0964(8) 0.0422(5) 0.1779(9) 0.090(4) Uani 1 1 d U . .
H6 H 0.0819 0.0204 0.2172 0.108 Uiso 1 1 calc R . .
C7 C 0.1395(8) 0.0237(5) 0.1249(9) 0.095(4) Uani 1 1 d U . .
H7 H 0.1523 -0.0107 0.1251 0.114 Uiso 1 1 calc R . .
C8 C 0.1653(8) 0.0545(5) 0.0702(9) 0.093(4) Uani 1 1 d U . .
H8 H 0.1950 0.0413 0.0313 0.111 Uiso 1 1 calc R . .
C9 C 0.1493(8) 0.1025(5) 0.0711(8) 0.085(4) Uani 1 1 d U . .
H9 H 0.1722 0.1244 0.0364 0.102 Uiso 1 1 calc R . .
C10 C 0.1002(11) 0.1209(7) 0.1213(11) 0.126(6) Uani 1 1 d U . .
H10 H 0.0851 0.1547 0.1168 0.151 Uiso 1 1 calc R . .

loop_
_atom_site_aniso_label
_atom_site_aniso_U_11
_atom_site_aniso_U_22
_atom_site_aniso_U_33
_atom_site_aniso_U_23
_atom_site_aniso_U_13
_atom_site_aniso_U_12
U1 0.0550(2) 0.0577(2) 0.0594(3) -0.0014(2) 0.00017(18) 0.00428(18)
Cu1 0.0653(8) 0.0643(8) 0.0630(9) -0.0006(6) -0.0027(7) 0.0101(6)
Cu2 0.0567(8) 0.0600(7) 0.0601(8) 0.0023(6) -0.0004(6) 0.0042(6)
O1A 0.062(4) 0.062(4) 0.053(4) -0.005(3) -0.001(3) -0.001(3)
O2A 0.072(5) 0.054(4) 0.062(5) -0.001(3) -0.004(4) 0.011(3)
O3A 0.056(4) 0.056(4) 0.069(5) 0.002(4) 0.001(3) 0.008(3)
O4A 0.054(4) 0.058(4) 0.082(5) -0.001(4) -0.004(4) 0.004(3)
O5A 0.062(4) 0.062(4) 0.054(4) -0.001(3) 0.000(3) 0.005(3)
O6A 0.057(4) 0.066(4) 0.061(5) 0.003(3) -0.001(4) 0.005(3)
O7A 0.059(4) 0.065(4) 0.064(5) 0.001(4) 0.004(4) 0.005(3)
O8A 0.057(4) 0.063(4) 0.066(5) -0.002(4) 0.003(4) 0.006(3)
N1A 0.075(7) 0.077(6) 0.055(6) -0.010(5) 0.001(5) 0.020(5)
N2A 0.062(7) 0.087(8) 0.133(11) -0.025(7) -0.014(6) 0.023(6)
N3A 0.064(6) 0.047(5) 0.072(7) 0.001(4) 0.000(5) -0.004(4)
N4A 0.057(6) 0.066(5) 0.063(6) 0.000(4) 0.000(5) 0.003(4)
N5A 0.070(6) 0.071(6) 0.074(7) -0.002(5) -0.011(5) 0.009(5)
C1A 0.066(7) 0.066(7) 0.039(6) 0.004(4) 0.000(5) -0.006(5)
C2A 0.078(8) 0.046(6) 0.050(7) -0.004(4) 0.006(5) 0.004(5)
C3A 0.094(9) 0.070(7) 0.057(7) -0.004(6) -0.003(6) -0.003(7)
C4A 0.100(11) 0.064(7) 0.081(9) -0.006(6) -0.005(8) 0.003(7)
C5A 0.126(12) 0.047(7) 0.066(8) -0.011(5) 0.001(8) -0.008(7)
C6A 0.091(9) 0.072(7) 0.055(7) -0.001(6) -0.002(6) -0.015(6)
C7A 0.094(10) 0.063(7) 0.076(9) -0.001(6) 0.000(7) 0.013(7)
C8A 0.087(10) 0.100(10) 0.103(11) -0.018(8) -0.030(8) 0.035(8)
C9A 0.088(10) 0.135(13) 0.068(9) -0.026(8) -0.019(7) 0.047(9)
C10A 0.067(10) 0.120(13) 0.20(2) -0.031(13) -0.006(11) 0.026(9)
C11A 0.068(9) 0.096(11) 0.160(16) -0.001(10) -0.029(9) 0.012(8)
C12A 0.051(7) 0.067(7) 0.100(10) 0.011(6) 0.005(6) 0.002(5)
C13A 0.063(7) 0.071(7) 0.050(6) 0.008(5) 0.003(5) -0.005(5)
C14A 0.057(7) 0.061(6) 0.063(7) -0.003(5) 0.003(5) 0.001(5)
C15A 0.083(9) 0.057(7) 0.092(10) -0.003(6) 0.002(7) -0.008(6)
C16A 0.090(10) 0.067(7) 0.086(9) 0.000(6) -0.006(8) -0.021(7)
C17A 0.078(9) 0.074(8) 0.126(13) 0.007(8) -0.004(8) -0.015(7)
C18A 0.055(6) 0.054(6) 0.056(6) -0.008(5) 0.000(5) -0.004(4)
C19A 0.055(6) 0.048(5) 0.064(7) 0.004(5) 0.002(5) -0.003(4)
C20A 0.051(6) 0.056(6) 0.067(7) -0.002(5) -0.004(5) 0.000(5)
C21A 0.057(6) 0.066(7) 0.070(8) -0.007(6) 0.002(6) 0.005(5)
C22A 0.056(7) 0.079(7) 0.057(7) 0.005(6) 0.006(5) -0.004(5)
C23A 0.062(7) 0.068(7) 0.063(7) 0.003(5) -0.004(5) 0.000(5)
C24A 0.056(6) 0.060(6) 0.069(8) -0.001(5) 0.004(6) 0.000(5)
C25A 0.054(7) 0.065(7) 0.083(9) 0.013(6) -0.004(6) 0.003(5)
C26A 0.059(7) 0.072(7) 0.067(8) 0.008(6) -0.006(6) 0.003(5)
C27A 0.059(7) 0.070(7) 0.062(7) 0.004(5) 0.000(5) 0.006(5)
C28A 0.070(8) 0.077(8) 0.068(8) 0.000(6) -0.004(6) -0.006(6)
C29A 0.063(7) 0.071(7) 0.070(8) -0.004(6) -0.003(6) 0.009(5)
C30A 0.062(7) 0.066(7) 0.057(7) -0.006(5) 0.005(5) -0.001(5)
C31A 0.041(5) 0.059(6) 0.069(7) 0.004(5) -0.002(5) -0.005(4)
C32A 0.077(8) 0.084(8) 0.055(7) 0.000(6) 0.002(6) 0.005(6)
C33A 0.074(8) 0.098(9) 0.064(8) -0.012(7) 0.010(7) 0.006(7)
C34A 0.094(10) 0.109(10) 0.050(7) -0.024(7) -0.014(7) 0.019(8)
C35A 0.087(9) 0.064(7) 0.072(9) -0.008(6) -0.012(7) 0.002(6)
C36A 0.084(9) 0.079(8) 0.060(8) 0.002(6) 0.005(7) 0.002(6)
C37A 0.071(8) 0.090(8) 0.049(7) 0.012(6) 0.005(6) 0.017(6)
C38A 0.099(10) 0.060(7) 0.065(8) -0.009(6) -0.002(7) 0.015(6)
C39A 0.076(8) 0.069(7) 0.065(8) 0.010(6) -0.010(6) 0.002(6)
U2 0.0626(3) 0.0611(2) 0.0669(3) -0.0007(2) 0.0018(2) 0.0021(2)
Cu3 0.0611(8) 0.0767(9) 0.0718(10) -0.0037(7) -0.0004(7) -0.0030(7)
Cu4 0.0644(8) 0.0593(7) 0.0642(9) 0.0001(6) 0.0034(6) 0.0042(6)
O1B 0.063(5) 0.059(4) 0.069(5) -0.002(4) 0.004(4) -0.002(3)
O2B 0.056(4) 0.068(4) 0.069(5) 0.007(4) -0.010(4) 0.001(3)
O3B 0.064(5) 0.077(5) 0.068(5) 0.000(4) 0.003(4) 0.000(4)
O4B 0.084(6) 0.068(5) 0.063(5) -0.001(4) 0.003(4) 0.003(4)
O5B 0.065(5) 0.071(5) 0.071(5) -0.004(4) 0.007(4) 0.006(4)
O6B 0.069(5) 0.063(4) 0.074(5) -0.003(4) 0.004(4) 0.003(4)
O7B 0.063(5) 0.059(4) 0.067(5) -0.004(3) 0.007(4) 0.005(3)
O8B 0.064(5) 0.070(5) 0.072(5) 0.000(4) 0.004(4) 0.002(4)
N1B 0.057(5) 0.069(6) 0.064(6) -0.004(5) 0.001(5) -0.002(4)
N2B 0.070(7) 0.092(7) 0.077(8) -0.003(6) -0.003(5) 0.009(5)
N3B 0.068(6) 0.069(6) 0.062(6) 0.003(5) -0.001(5) 0.006(5)
N4B 0.060(6) 0.064(5) 0.068(6) 0.004(5) -0.002(5) 0.002(4)
N5B 0.091(8) 0.075(7) 0.085(8) -0.006(6) 0.000(7) 0.005(6)
C1B 0.067(7) 0.053(6) 0.073(8) -0.006(5) -0.001(6) 0.004(5)
C2B 0.056(7) 0.058(6) 0.073(8) -0.001(5) -0.008(6) 0.006(5)
C3B 0.064(7) 0.061(6) 0.065(7) 0.009(5) -0.006(6) -0.004(5)
C4B 0.059(7) 0.055(6) 0.095(10) 0.005(6) 0.010(6) -0.001(5)
C5B 0.082(8) 0.067(7) 0.067(8) 0.010(6) -0.008(6) 0.003(6)
C6B 0.054(6) 0.069(7) 0.078(8) 0.003(6) -0.007(6) 0.006(5)
C7B 0.063(7) 0.047(6) 0.084(9) 0.004(5) -0.001(6) 0.003(5)
C8B 0.065(8) 0.103(10) 0.095(11) -0.020(8) 0.013(7) -0.022(7)
C9B 0.060(8) 0.106(10) 0.090(11) 0.002(8) -0.008(7) -0.007(7)
C10B 0.065(8) 0.131(12) 0.090(11) 0.001(9) 0.001(7) -0.018(8)
C11B 0.067(8) 0.075(8) 0.081(9) -0.002(7) -0.012(7) 0.009(6)
C12B 0.079(8) 0.064(7) 0.072(8) -0.004(6) -0.010(7) 0.013(6)
C13B 0.070(8) 0.047(6) 0.093(10) -0.003(6) -0.001(7) 0.014(5)
C14B 0.080(8) 0.062(7) 0.060(7) -0.002(6) -0.001(6) 0.004(6)
C15B 0.089(9) 0.065(7) 0.082(9) 0.000(6) -0.006(7) 0.003(6)
C16B 0.112(11) 0.059(7) 0.078(9) 0.002(6) -0.023(8) 0.018(7)
C17B 0.091(9) 0.065(7) 0.067(8) -0.003(6) -0.024(7) 0.014(6)
C18B 0.083(8) 0.051(6) 0.067(8) -0.006(5) -0.007(6) 0.008(5)
C19B 0.067(7) 0.064(7) 0.056(7) -0.011(5) 0.001(5) 0.012(5)
C20B 0.069(7) 0.067(7) 0.056(7) 0.003(5) 0.001(6) 0.006(6)
C21B 0.057(7) 0.088(8) 0.062(8) 0.008(6) 0.000(5) 0.012(6)
C22B 0.089(9) 0.076(8) 0.066(8) -0.012(6) -0.004(7) 0.013(7)
C23B 0.069(8) 0.082(8) 0.069(8) -0.002(6) -0.009(6) 0.002(6)
C24B 0.065(7) 0.082(8) 0.060(7) 0.005(6) -0.002(5) 0.013(6)
C25B 0.057(7) 0.074(7) 0.081(9) -0.006(6) 0.010(6) 0.005(5)
C26B 0.083(9) 0.075(8) 0.065(8) -0.003(6) -0.001(6) 0.000(6)
C27B 0.073(8) 0.070(7) 0.089(10) -0.001(6) 0.000(7) 0.000(6)
C28B 0.067(7) 0.058(6) 0.055(7) 0.010(5) 0.004(5) 0.003(5)
C29B 0.072(7) 0.062(6) 0.044(6) 0.005(5) 0.002(5) 0.009(5)
C30B 0.053(6) 0.055(6) 0.055(6) 0.000(5) -0.009(5) 0.009(5)
C31B 0.084(8) 0.057(6) 0.055(7) 0.001(5) -0.004(6) 0.010(6)
C32B 0.067(8) 0.080(8) 0.067(8) 0.000(6) 0.005(6) 0.018(6)
C33B 0.097(10) 0.053(6) 0.070(8) -0.006(5) 0.000(7) 0.012(6)
C34B 0.073(8) 0.059(6) 0.070(8) 0.002(5) -0.002(6) 0.015(5)
C35B 0.094(11) 0.077(9) 0.141(15) -0.023(9) 0.019(10) -0.021(8)
C36B 0.100(12) 0.095(11) 0.120(13) -0.011(9) -0.004(10) -0.007(9)
C37B 0.111(12) 0.074(9) 0.105(12) -0.015(8) 0.023(9) -0.001(8)
C38B 0.087(10) 0.100(10) 0.105(12) 0.001(9) 0.011(9) 0.009(8)
C39B 0.119(12) 0.064(8) 0.097(11) -0.013(7) 0.003(9) 0.002(8)
N1 0.114(8) 0.109(7) 0.113(8) -0.018(7) -0.019(7) 0.002(6)
C1 0.144(15) 0.083(10) 0.078(10) 0.018(8) -0.017(10) -0.015(9)
C2 0.102(11) 0.096(11) 0.100(12) 0.006(9) 0.004(9) -0.007(9)
C3 0.118(12) 0.074(9) 0.089(11) -0.019(8) 0.005(9) -0.002(8)
C4 0.101(10) 0.060(7) 0.077(9) -0.017(6) 0.021(8) -0.009(7)
C5 0.086(10) 0.107(11) 0.097(11) 0.005(9) -0.020(8) -0.011(9)
N2 0.153(9) 0.120(8) 0.124(8) 0.007(7) 0.032(7) 0.006(7)
C6 0.107(8) 0.070(6) 0.095(8) -0.002(6) 0.017(7) -0.003(6)
C7 0.097(8) 0.077(7) 0.113(8) 0.008(6) 0.022(7) 0.009(6)
C8 0.103(8) 0.088(7) 0.089(8) -0.005(6) 0.016(6) 0.005(6)
C9 0.083(7) 0.083(7) 0.089(7) -0.002(6) 0.019(6) -0.002(6)
C10 0.139(9) 0.121(9) 0.119(9) 0.018(8) 0.040(8) -0.003(8)

loop_
_atom_type_symbol
_atom_type_description
_atom_type_scat_dispersion_real
_atom_type_scat_dispersion_imag
_atom_type_scat_source
C C 0.0033 0.0016 'International Tables Vol C Tables 4.2.6.8 and 6.1.1.4'
H H 0.0000 0.0000 'International Tables Vol C Tables 4.2.6.8 and 6.1.1.4'
N N 0.0061 0.0033 'International Tables Vol C Tables 4.2.6.8 and 6.1.1.4'
O O 0.0106 0.0060 'International Tables Vol C Tables 4.2.6.8 and 6.1.1.4'
Cu Cu 0.3201 1.2651 'International Tables Vol C Tables 4.2.6.8 and 6.1.1.4'
U U -9.6767 9.6646 'International Tables Vol C Tables 4.2.6.8 and 6.1.1.4'

loop_
_geom_angle_atom_site_label_1
_geom_angle_atom_site_label_2
_geom_angle_atom_site_label_3
_geom_angle
_geom_angle_site_symmetry_1
_geom_angle_site_symmetry_3
_geom_angle_publ_flag
O5A U1 O8A 169.5(2) . . ?
O5A U1 O4A 91.1(3) . . ?
O8A U1 O4A 95.7(3) . . ?
O5A U1 O1A 87.1(2) . . ?
O8A U1 O1A 87.6(2) . . ?
O4A U1 O1A 169.2(2) . . ?
O5A U1 O2A 87.0(2) . . ?
O8A U1 O2A 82.5(2) . . ?
O4A U1 O2A 124.7(2) . . ?
O1A U1 O2A 65.9(2) . . ?
O5A U1 O6A 66.2(2) . . ?
O8A U1 O6A 123.0(2) . . ?
O4A U1 O6A 78.3(2) . . ?
O1A U1 O6A 91.3(2) . . ?
O2A U1 O6A 146.1(2) . . ?
O5A U1 O7A 122.5(2) . . ?
O8A U1 O7A 65.9(2) . . ?
O4A U1 O7A 87.6(2) . . ?
O1A U1 O7A 84.4(2) . . ?
O2A U1 O7A 137.5(2) . . ?
O6A U1 O7A 57.3(2) . . ?
O5A U1 O3A 89.9(2) . . ?
O8A U1 O3A 85.6(2) . . ?
O4A U1 O3A 65.5(2) . . ?
O1A U1 O3A 125.1(2) . . ?
O2A U1 O3A 59.3(2) . . ?
O6A U1 O3A 136.2(2) . . ?
O7A U1 O3A 138.9(2) . . ?
O2A Cu1 O3A 76.9(3) . . ?
O2A Cu1 N1A 91.2(4) . . ?
O3A Cu1 N1A 161.7(4) . . ?
O2A Cu1 N2A 167.7(4) . . ?
O3A Cu1 N2A 91.9(4) . . ?
N1A Cu1 N2A 98.5(4) . . ?
O2A Cu1 N5A 91.1(3) . . ?
O3A Cu1 N5A 97.0(3) . . ?
N1A Cu1 N5A 97.0(4) . . ?
N2A Cu1 N5A 95.1(5) . . ?
O6A Cu2 O7A 75.9(3) . . ?
O6A Cu2 N4A 166.8(3) . . ?
O7A Cu2 N4A 91.7(3) . . ?
O6A Cu2 N3A 93.5(3) . . ?
O7A Cu2 N3A 167.5(3) . . ?
N4A Cu2 N3A 99.3(4) . . ?
Cu1 O2A U1 111.7(3) . . ?
Cu1 O3A U1 110.8(3) . . ?
Cu2 O6A U1 113.8(3) . . ?
Cu2 O7A U1 112.9(3) . . ?
C7A N1A C8A 116.1(10) . . ?
C11A N2A C10A 116.4(12) . . ?
C24A N3A C25A 114.5(10) . . ?
C28A N4A C27A 117.1(10) . . ?
C35A N5A C39A 116.5(11) . . ?
O1A C1A C6A 125.8(11) . . ?
O1A C1A C2A 118.4(9) . . ?
C6A C1A C2A 115.8(10) . . ?
O2A C2A C3A 124.4(11) . . ?
O2A C2A C1A 113.0(8) . . ?
C3A C2A C1A 122.5(10) . . ?
C2A C3A C4A 118.2(12) . . ?
C2A C3A C7A 123.9(11) . . ?
C4A C3A C7A 117.9(12) . . ?
C5A C4A C3A 121.4(12) . . ?
C4A C5A C6A 119.6(11) . . ?
C5A C6A C1A 122.3(12) . . ?
N1A C7A C3A 125.6(11) . . ?
N1A C8A C9A 114.6(11) . . ?
C10A C9A C8A 111.2(14) . . ?
N2A C10A C9A 114.8(13) . . ?
N2A C11A C12A 129.5(13) . . ?
C13A C12A C17A 117.5(11) . . ?
C13A C12A C11A 124.4(12) . . ?
C17A C12A C11A 118.1(12) . . ?
O3A C13A C12A 121.3(10) . . ?
O3A C13A C14A 116.1(9) . . ?
C12A C13A C14A 122.6(10) . . ?
O4A C14A C13A 116.6(9) . . ?
O4A C14A C15A 124.7(10) . . ?
C13A C14A C15A 118.7(11) . . ?
C16A C15A C14A 119.2(11) . . ?
C17A C16A C15A 121.1(12) . . ?
C16A C17A C12A 120.9(12) . . ?
O5A C18A C23A 126.5(10) . . ?
O5A C18A C19A 117.1(9) . . ?
C23A C18A C19A 116.4(10) . . ?
O6A C19A C20A 122.9(9) . . ?
O6A C19A C18A 114.1(9) . . ?
C20A C19A C18A 122.9(10) . . ?
C19A C20A C24A 123.6(11) . . ?
C19A C20A C21A 117.8(10) . . ?
C24A C20A C21A 118.6(10) . . ?
C22A C21A C20A 120.8(10) . . ?
C21A C22A C23A 120.5(11) . . ?
C18A C23A C22A 121.4(10) . . ?
N3A C24A C20A 128.4(11) . . ?
N3A C25A C26A 113.3(10) . . ?
C25A C26A C27A 114.2(9) . . ?
N4A C27A C26A 110.7(9) . . ?
N4A C28A C29A 127.7(12) . . ?
C30A C29A C28A 123.6(11) . . ?
C30A C29A C34A 117.1(10) . . ?
C28A C29A C34A 119.2(11) . . ?
O7A C30A C29A 121.7(10) . . ?
O7A C30A C31A 116.5(10) . . ?
C29A C30A C31A 121.7(10) . . ?
O8A C31A C32A 126.4(10) . . ?
O8A C31A C30A 115.0(10) . . ?
C32A C31A C30A 118.5(10) . . ?
C31A C32A C33A 121.0(11) . . ?
C34A C33A C32A 121.3(12) . . ?
C33A C34A C29A 120.2(11) . . ?
N5A C35A C36A 124.4(12) . . ?
C37A C36A C35A 118.0(12) . . ?
C36A C37A C38A 119.0(12) . . ?
C39A C38A C37A 119.3(11) . . ?
N5A C39A C38A 122.8(12) . . ?
O5B U2 O1B 86.8(3) . . ?
O5B U2 O4B 91.0(3) . . ?
O1B U2 O4B 168.4(3) . . ?
O5B U2 O8B 170.4(3) . . ?
O1B U2 O8B 91.4(3) . . ?
O4B U2 O8B 92.6(3) . . ?
O5B U2 O3B 88.3(3) . . ?
O1B U2 O3B 125.2(3) . . ?
O4B U2 O3B 66.1(3) . . ?
O8B U2 O3B 85.0(3) . . ?
O5B U2 O2B 82.8(3) . . ?
O1B U2 O2B 66.5(2) . . ?
O4B U2 O2B 124.5(3) . . ?
O8B U2 O2B 87.8(3) . . ?
O3B U2 O2B 58.7(3) . . ?
O5B U2 O7B 123.7(3) . . ?
O1B U2 O7B 85.3(2) . . ?
O4B U2 O7B 86.4(3) . . ?
O8B U2 O7B 65.5(2) . . ?
O3B U2 O7B 138.9(2) . . ?
O2B U2 O7B 141.0(2) . . ?
O5B U2 O6B 66.2(3) . . ?
O1B U2 O6B 87.8(3) . . ?
O4B U2 O6B 80.9(3) . . ?
O8B U2 O6B 123.2(2) . . ?
O3B U2 O6B 138.0(3) . . ?
O2B U2 O6B 141.0(2) . . ?
O7B U2 O6B 57.8(2) . . ?
O2B Cu3 O3B 75.5(3) . . ?
O2B Cu3 N1B 91.1(3) . . ?
O3B Cu3 N1B 163.0(4) . . ?
O2B Cu3 N2B 162.3(4) . . ?
O3B Cu3 N2B 91.8(4) . . ?
N1B Cu3 N2B 98.9(4) . . ?
O2B Cu3 N5B 97.7(4) . . ?
O3B Cu3 N5B 101.2(4) . . ?
N1B Cu3 N5B 90.7(4) . . ?
N2B Cu3 N5B 96.8(4) . . ?
O6B Cu4 O7B 76.5(3) . . ?
O6B Cu4 N3B 91.7(4) . . ?
O7B Cu4 N3B 168.1(4) . . ?
O6B Cu4 N4B 168.7(4) . . ?
O7B Cu4 N4B 92.3(3) . . ?
N3B Cu4 N4B 99.5(4) . . ?
Cu3 O2B U2 112.6(3) . . ?
Cu3 O3B U2 112.5(4) . . ?
Cu4 O6B U2 112.9(3) . . ?
Cu4 O7B U2 112.6(3) . . ?
C7B N1B C8B 114.4(11) . . ?
C11B N2B C10B 116.7(11) . . ?
C24B N3B C25B 115.1(10) . . ?
C28B N4B C27B 114.2(9) . . ?
C39B N5B C35B 118.1(13) . . ?
O1B C1B C6B 124.8(10) . . ?
O1B C1B C2B 117.0(10) . . ?
C6B C1B C2B 118.2(11) . . ?
O2B C2B C3B 122.9(10) . . ?
O2B C2B C1B 116.1(10) . . ?
C3B C2B C1B 121.1(11) . . ?
C2B C3B C4B 118.4(10) . . ?
C2B C3B C7B 123.5(10) . . ?
C4B C3B C7B 118.1(10) . . ?
C5B C4B C3B 120.9(11) . . ?
C4B C5B C6B 119.7(11) . . ?
C5B C6B C1B 121.7(11) . . ?
N1B C7B C3B 127.2(11) . . ?
C9B C8B N1B 110.6(11) . . ?
C8B C9B C10B 116.1(12) . . ?
N2B C10B C9B 114.5(11) . . ?
N2B C11B C12B 128.4(12) . . ?
C13B C12B C17B 119.5(13) . . ?
C13B C12B C11B 122.8(12) . . ?
C17B C12B C11B 117.7(12) . . ?
O3B C13B C12B 124.2(12) . . ?
O3B C13B C14B 116.1(11) . . ?
C12B C13B C14B 119.7(12) . . ?
O4B C14B C15B 125.9(11) . . ?
O4B C14B C13B 115.4(10) . . ?
C15B C14B C13B 118.6(12) . . ?
C14B C15B C16B 120.5(13) . . ?
C17B C16B C15B 120.5(13) . . ?
C16B C17B C12B 121.1(12) . . ?
O5B C18B C23B 126.5(11) . . ?
O5B C18B C19B 117.3(9) . . ?
C23B C18B C19B 116.2(11) . . ?
O6B C19B C20B 123.5(10) . . ?
O6B C19B C18B 114.1(10) . . ?
C20B C19B C18B 122.4(10) . . ?
C19B C20B C24B 122.9(10) . . ?
C19B C20B C21B 118.6(10) . . ?
C24B C20B C21B 118.4(11) . . ?
C22B C21B C20B 119.5(11) . . ?
C23B C22B C21B 120.6(12) . . ?
C22B C23B C18B 122.6(12) . . ?
N3B C24B C20B 127.8(11) . . ?
N3B C25B C26B 112.4(9) . . ?
C25B C26B C27B 112.9(10) . . ?
N4B C27B C26B 113.3(10) . . ?
N4B C28B C29B 126.4(10) . . ?
C30B C29B C28B 124.6(10) . . ?
C30B C29B C34B 118.3(10) . . ?
C28B C29B C34B 116.8(10) . . ?
O7B C30B C29B 122.6(10) . . ?
O7B C30B C31B 114.7(9) . . ?
C29B C30B C31B 122.7(9) . . ?
O8B C31B C30B 117.3(9) . . ?
O8B C31B C32B 125.8(11) . . ?
C30B C31B C32B 116.9(10) . . ?
C33B C32B C31B 119.7(11) . . ?
C32B C33B C34B 122.8(11) . . ?
C33B C34B C29B 119.3(11) . . ?
N5B C35B C36B 126.8(16) . . ?
C35B C36B C37B 115.0(15) . . ?
C38B C37B C36B 119.6(14) . . ?
C37B C38B C39B 118.6(15) . . ?
N5B C39B C38B 121.6(14) . . ?
C5 N1 C1 118.6(14) . . ?
N1 C1 C2 115.8(13) . . ?
C3 C2 C1 116.8(15) . . ?
C4 C3 C2 126.1(14) . . ?
C5 C4 C3 119.2(14) . . ?
C4 C5 N1 123.4(16) . . ?
C10 N2 C6 111.7(15) . . ?
C7 C6 N2 124.7(14) . . ?
C6 C7 C8 119.4(14) . . ?
C9 C8 C7 120.3(15) . . ?
C8 C9 C10 120.4(15) . . ?
N2 C10 C9 123.0(17) . . ?

loop_
_geom_bond_atom_site_label_1
_geom_bond_atom_site_label_2
_geom_bond_distance
_geom_bond_site_symmetry_2
_geom_bond_publ_flag
U1 O5A 2.259(7) . ?
U1 O8A 2.291(7) . ?
U1 O4A 2.301(7) . ?
U1 O1A 2.319(7) . ?
U1 O2A 2.442(6) . ?
U1 O6A 2.455(7) . ?
U1 O7A 2.466(7) . ?
U1 O3A 2.465(7) . ?
U1 Cu1 3.6478(14) . ?
U1 Cu2 3.6709(13) . ?
Cu1 O2A 1.952(7) . ?
Cu1 O3A 1.951(6) . ?
Cu1 N1A 1.974(9) . ?
Cu1 N2A 2.005(11) . ?
Cu1 N5A 2.280(10) . ?
Cu2 O6A 1.912(7) . ?
Cu2 O7A 1.923(7) . ?
Cu2 N4A 1.971(9) . ?
Cu2 N3A 1.983(9) . ?
O1A C1A 1.316(12) . ?
O2A C2A 1.322(11) . ?
O2A O3A 2.427(10) . ?
O2A N1A 2.805(11) . ?
O3A C13A 1.345(12) . ?
O3A N2A 2.843(12) . ?
O4A C14A 1.343(12) . ?
O5A C18A 1.322(12) . ?
O6A C19A 1.332(12) . ?
O6A O7A 2.358(11) . ?
O6A N3A 2.836(11) . ?
O7A C30A 1.352(12) . ?
O7A N4A 2.794(11) . ?
O8A C31A 1.344(12) . ?
N1A C7A 1.282(15) . ?
N1A C8A 1.460(15) . ?
N1A N2A 3.015(16) . ?
N2A C11A 1.246(16) . ?
N2A C10A 1.467(16) . ?
N3A C24A 1.304(14) . ?
N3A C25A 1.464(13) . ?
N3A N4A 3.014(14) . ?
N4A C28A 1.284(14) . ?
N4A C27A 1.460(13) . ?
N5A C35A 1.325(15) . ?
N5A C39A 1.339(14) . ?
C1A C6A 1.385(14) . ?
C1A C2A 1.447(15) . ?
C2A C3A 1.377(15) . ?
C3A C4A 1.396(16) . ?
C3A C7A 1.445(17) . ?
C4A C5A 1.374(18) . ?
C5A C6A 1.396(16) . ?
C8A C9A 1.500(17) . ?
C9A C10A 1.48(2) . ?
C11A C12A 1.461(17) . ?
C12A C13A 1.369(15) . ?
C12A C17A 1.409(16) . ?
C13A C14A 1.388(14) . ?
C14A C15A 1.407(15) . ?
C15A C16A 1.378(17) . ?
C16A C17A 1.366(17) . ?
C18A C23A 1.380(15) . ?
C18A C19A 1.434(14) . ?
C19A C20A 1.392(14) . ?
C20A C24A 1.430(14) . ?
C20A C21A 1.426(15) . ?
C21A C22A 1.350(14) . ?
C22A C23A 1.434(15) . ?
C25A C26A 1.515(15) . ?
C26A C27A 1.535(15) . ?
C28A C29A 1.429(16) . ?
C29A C30A 1.404(15) . ?
C29A C34A 1.455(16) . ?
C30A C31A 1.420(14) . ?
C31A C32A 1.384(15) . ?
C32A C33A 1.396(16) . ?
C33A C34A 1.360(16) . ?
C35A C36A 1.370(17) . ?
C36A C37A 1.357(16) . ?
C37A C38A 1.376(16) . ?
C38A C39A 1.357(16) . ?
U2 O5B 2.272(7) . ?
U2 O1B 2.295(8) . ?
U2 O4B 2.305(8) . ?
U2 O8B 2.313(7) . ?
U2 O3B 2.440(8) . ?
U2 O2B 2.441(7) . ?
U2 O7B 2.457(7) . ?
U2 O6B 2.463(7) . ?
U2 Cu4 3.6607(14) . ?
U2 Cu3 3.6662(15) . ?
Cu3 O2B 1.955(7) . ?
Cu3 O3B 1.957(8) . ?
Cu3 N1B 2.000(10) . ?
Cu3 N2B 2.001(10) . ?
Cu3 N5B 2.348(10) . ?
Cu4 O6B 1.913(7) . ?
Cu4 O7B 1.928(7) . ?
Cu4 N3B 1.963(9) . ?
Cu4 N4B 1.962(9) . ?
O1B C1B 1.342(13) . ?
O2B C2B 1.326(13) . ?
O2B O3B 2.394(11) . ?
O2B N1B 2.822(11) . ?
O3B C13B 1.317(14) . ?
O3B N2B 2.844(13) . ?
O4B C14B 1.337(13) . ?
O5B C18B 1.318(13) . ?
O6B C19B 1.347(11) . ?
O6B O7B 2.378(10) . ?
O6B N3B 2.782(12) . ?
O7B C30B 1.334(11) . ?
O7B N4B 2.805(11) . ?
O8B C31B 1.333(12) . ?
N1B C7B 1.268(14) . ?
N1B C8B 1.520(14) . ?
N1B N2B 3.040(15) . ?
N2B C11B 1.311(15) . ?
N2B C10B 1.483(16) . ?
N3B C24B 1.300(13) . ?
N3B C25B 1.465(14) . ?
N3B N4B 2.996(13) . ?
N4B C28B 1.321(13) . ?
N4B C27B 1.495(14) . ?
N5B C39B 1.293(17) . ?
N5B C35B 1.306(17) . ?
C1B C6B 1.394(15) . ?
C1B C2B 1.407(15) . ?
C2B C3B 1.401(15) . ?
C3B C4B 1.418(16) . ?
C3B C7B 1.457(15) . ?
C4B C5B 1.371(15) . ?
C5B C6B 1.392(16) . ?
C8B C9B 1.490(17) . ?
C9B C10B 1.494(18) . ?
C11B C12B 1.445(17) . ?
C12B C13B 1.378(16) . ?
C12B C17B 1.416(16) . ?
C13B C14B 1.434(17) . ?
C14B C15B 1.384(16) . ?
C15B C16B 1.405(17) . ?
C16B C17B 1.335(18) . ?
C18B C23B 1.387(15) . ?
C18B C19B 1.437(15) . ?
C19B C20B 1.362(15) . ?
C20B C24B 1.431(15) . ?
C20B C21B 1.430(15) . ?
C21B C22B 1.380(16) . ?
C22B C23B 1.368(16) . ?
C25B C26B 1.504(15) . ?
C26B C27B 1.510(16) . ?
C28B C29B 1.405(15) . ?
C29B C30B 1.395(14) . ?
C29B C34B 1.412(14) . ?
C30B C31B 1.415(15) . ?
C31B C32B 1.417(15) . ?
C32B C33B 1.384(16) . ?
C33B C34B 1.367(16) . ?
C35B C36B 1.354(18) . ?
C36B C37B 1.42(2) . ?
C37B C38B 1.331(19) . ?
C38B C39B 1.433(18) . ?
N1 C5 1.392(19) . ?
N1 C1 1.422(19) . ?
C1 C2 1.43(2) . ?
C2 C3 1.372(19) . ?
C3 C4 1.283(18) . ?
C4 C5 1.272(18) . ?
N2 C10 1.383(19) . ?
N2 C6 1.380(17) . ?
C6 C7 1.299(18) . ?
C7 C8 1.333(18) . ?
C8 C9 1.293(17) . ?
C9 C10 1.33(2) . ?
